data_1548607
loop_
_publ_author_name
'Jia, Jiru'
'Yu, Aimin'
'Ma, Shanshan'
'Zhang, Youquan'
'Li, Ke'
'Meng, Xiangtai'

_publ_section_title
;
 Solvent-Controlled Switchable Domino Reactions of MBH Carbonate:
 Synthesis of Benzothiophene Fused \a-Pyran, 2,3-Dihydrooxepine, and
 Oxatricyclodecene Derivatives.
;
_journal_issue 22
_journal_name_full 'Organic letters'
_journal_page_first 6084
_journal_page_last 6087
_journal_paper_doi 10.1021/acs.orglett.7b02916
_journal_volume 19
_journal_year 2017
_chemical_formula_sum 'C24 H26 O7 S'
_chemical_formula_weight 458.51
_chemical_name_systematic
; 
 ? 
;
_space_group_IT_number 14
_symmetry_cell_setting monoclinic
_symmetry_space_group_name_Hall '-P 2yn'
_symmetry_space_group_name_H-M 'P 1 21/n 1'
_atom_sites_solution_hydrogens geom
_atom_sites_solution_primary direct
_atom_sites_solution_secondary difmap
_audit_creation_method SHELXL-97
_cell_angle_alpha 90.00
_cell_angle_beta 95.24(4)
_cell_angle_gamma 90.00
_cell_formula_units_Z 4
_cell_length_a 7.584(3)
_cell_length_b 23.960(15)
_cell_length_c 13.042(6)
_cell_measurement_reflns_used 347
_cell_measurement_temperature 293(2)
_cell_measurement_theta_max 25.7390
_cell_measurement_theta_min 2.3650
_cell_volume 2360(2)
_computing_structure_refinement 'SHELXL-97 (Sheldrick, 2008)'
_computing_structure_solution 'SHELXS-97 (Sheldrick, 2008)'
_diffrn_ambient_temperature 293(2)
_diffrn_measured_fraction_theta_full 0.999
_diffrn_measured_fraction_theta_max 0.999
_diffrn_measurement_device_type 'dtrek-CrysAlisPro-abstract goniometer imported rigaku-d*trek images'
_diffrn_radiation_monochromator graphite
_diffrn_radiation_source 'fine-focus sealed tube'
_diffrn_radiation_type MoK\a
_diffrn_radiation_wavelength 0.71073
_diffrn_reflns_av_R_equivalents 0.3991
_diffrn_reflns_av_sigmaI/netI 0.4721
_diffrn_reflns_limit_h_max 9
_diffrn_reflns_limit_h_min -8
_diffrn_reflns_limit_k_max 28
_diffrn_reflns_limit_k_min -28
_diffrn_reflns_limit_l_max 15
_diffrn_reflns_limit_l_min -13
_diffrn_reflns_number 10858
_diffrn_reflns_theta_full 25.00
_diffrn_reflns_theta_max 25.00
_diffrn_reflns_theta_min 2.31
_exptl_absorpt_coefficient_mu 0.178
_exptl_crystal_density_diffrn 1.290
_exptl_crystal_density_method 'not measured'
_exptl_crystal_description block
_exptl_crystal_F_000 968
_refine_diff_density_max 0.321
_refine_diff_density_min -0.322
_refine_diff_density_rms 0.070
_refine_ls_extinction_method none
_refine_ls_goodness_of_fit_ref 0.948
_refine_ls_hydrogen_treatment mixed
_refine_ls_matrix_type full
_refine_ls_number_parameters 293
_refine_ls_number_reflns 4146
_refine_ls_number_restraints 72
_refine_ls_restrained_S_all 0.946
_refine_ls_R_factor_all 0.3866
_refine_ls_R_factor_gt 0.1085
_refine_ls_shift/su_max 0.000
_refine_ls_shift/su_mean 0.000
_refine_ls_structure_factor_coef Fsqd
_refine_ls_weighting_details 'calc w=1/[\s^2^(Fo^2^)+(0.0579P)^2^+0.0000P] where P=(Fo^2^+2Fc^2^)/3'
_refine_ls_weighting_scheme calc
_refine_ls_wR_factor_gt 0.2135
_refine_ls_wR_factor_ref 0.3471
_reflns_number_gt 882
_reflns_number_total 4146
_reflns_threshold_expression >2sigma(I)
_cod_data_source_file ol7b02916_si_004.cif
_cod_data_source_block 2
_cod_database_code 1548607

loop_
_symmetry_equiv_pos_as_xyz
'x, y, z'
'-x+1/2, y+1/2, -z+1/2'
'-x, -y, -z'
'x-1/2, -y-1/2, z-1/2'

loop_
_atom_site_label
_atom_site_type_symbol
_atom_site_fract_x
_atom_site_fract_y
_atom_site_fract_z
_atom_site_U_iso_or_equiv
_atom_site_adp_type
_atom_site_occupancy
_atom_site_symmetry_multiplicity
_atom_site_calc_flag
_atom_site_refinement_flags
S1 S 0.7568(4) 0.60162(17) 0.4489(3) 0.0763(12) Uani 1 1 d .
O1 O 0.5181(10) 0.5604(4) 0.2198(6) 0.066(3) Uani 1 1 d .
O2 O 1.0641(10) 0.5948(4) 0.1535(6) 0.070(3) Uani 1 1 d .
O6 O 0.7537(11) 0.4119(4) 0.4812(6) 0.069(3) Uani 1 1 d .
O7 O 0.7722(12) 0.4988(4) 0.5573(7) 0.083(3) Uani 1 1 d .
O3 O 0.9041(12) 0.5703(4) 0.0064(7) 0.091(3) Uani 1 1 d .
O5 O 0.4077(14) 0.3914(4) 0.2219(8) 0.111(4) Uani 1 1 d .
O4 O 0.5687(14) 0.3780(4) 0.0910(8) 0.113(4) Uani 1 1 d .
C9 C 0.7452(14) 0.5461(6) 0.3573(9) 0.052(4) Uani 1 1 d .
C14 C 0.6845(15) 0.4951(5) 0.1035(9) 0.059(4) Uani 1 1 d D
H14A H 0.7440 0.4705 0.0588 0.070 Uiso 1 1 calc R
H14B H 0.5955 0.5166 0.0625 0.070 Uiso 1 1 calc R
C3 C 0.7100(15) 0.6693(5) 0.1657(11) 0.062(4) Uani 1 1 d .
H3 H 0.6881 0.6552 0.0993 0.074 Uiso 1 1 calc R
C10 C 0.7534(14) 0.4907(5) 0.3715(10) 0.051(3) Uani 1 1 d .
C15 C 0.6045(16) 0.4629(5) 0.1882(8) 0.053(3) Uani 1 1 d D
C8 C 0.7071(14) 0.5693(5) 0.2430(9) 0.050(3) Uani 1 1 d .
C12 C 0.9261(14) 0.4848(4) 0.2256(8) 0.051(3) Uani 1 1 d .
H12A H 0.9808 0.4596 0.1796 0.061 Uiso 1 1 calc R
H12B H 1.0156 0.5001 0.2757 0.061 Uiso 1 1 calc R
C13 C 0.8134(16) 0.5323(5) 0.1647(9) 0.050(3) Uani 1 1 d .
C4 C 0.7287(15) 0.6318(6) 0.2492(11) 0.060(3) Uani 1 1 d U
C5 C 0.7494(15) 0.6540(6) 0.3504(11) 0.066(3) Uani 1 1 d U
C11 C 0.7703(15) 0.4560(5) 0.2783(9) 0.060(4) Uani 1 1 d .
H11 H 0.7955 0.4168 0.2954 0.072 Uiso 1 1 calc R
C16 C 0.4617(16) 0.5017(5) 0.2262(9) 0.064(4) Uani 1 1 d .
H16A H 0.3507 0.4963 0.1842 0.076 Uiso 1 1 calc R
H16B H 0.4430 0.4926 0.2968 0.076 Uiso 1 1 calc R
C23 C 0.7582(16) 0.4679(7) 0.4809(11) 0.061(4) Uani 1 1 d .
C17 C 0.9325(15) 0.5692(5) 0.1011(11) 0.056(4) Uani 1 1 d .
C2 C 0.7231(18) 0.7256(6) 0.1793(13) 0.083(4) Uani 1 1 d U
C6 C 0.7612(16) 0.7121(6) 0.3677(11) 0.075(4) Uani 1 1 d U
H6 H 0.7774 0.7266 0.4340 0.090 Uiso 1 1 calc R
C24 C 0.7572(17) 0.3868(5) 0.5861(10) 0.085(5) Uani 1 1 d .
H24A H 0.8622 0.3986 0.6270 0.127 Uiso 1 1 calc R
H24B H 0.7569 0.3468 0.5805 0.127 Uiso 1 1 calc R
H24C H 0.6547 0.3987 0.6183 0.127 Uiso 1 1 calc R
C20 C 0.5273(18) 0.4055(7) 0.1611(11) 0.076(5) Uani 1 1 d .
C7 C 0.7473(15) 0.7481(6) 0.2782(12) 0.074(4) Uani 1 1 d U
H7 H 0.7546 0.7866 0.2867 0.089 Uiso 1 1 calc R
C18 C 1.170(2) 0.6321(6) 0.1009(12) 0.105(5) Uani 1 1 d U
H18A H 1.1063 0.6420 0.0355 0.126 Uiso 1 1 calc R
H18B H 1.2776 0.6130 0.0863 0.126 Uiso 1 1 calc R
C21 C 0.324(2) 0.3362(8) 0.2032(15) 0.151(6) Uani 1 1 d U
H21A H 0.2993 0.3300 0.1297 0.182 Uiso 1 1 calc R
H21B H 0.4031 0.3070 0.2308 0.182 Uiso 1 1 calc R
C1 C 0.7076(17) 0.7683(6) 0.0879(11) 0.101(4) Uani 1 1 d U
H1A H 0.8139 0.7672 0.0532 0.152 Uiso 1 1 calc R
H1B H 0.6912 0.8052 0.1141 0.152 Uiso 1 1 calc R
H1C H 0.6082 0.7586 0.0404 0.152 Uiso 1 1 calc R
C19 C 1.216(2) 0.6819(6) 0.1567(13) 0.118(5) Uani 1 1 d U
H19A H 1.1167 0.6945 0.1909 0.178 Uiso 1 1 calc R
H19B H 1.2491 0.7102 0.1099 0.178 Uiso 1 1 calc R
H19C H 1.3142 0.6745 0.2068 0.178 Uiso 1 1 calc R
C22 C 0.166(2) 0.3344(8) 0.2507(15) 0.164(6) Uani 1 1 d U
H22A H 0.1544 0.3681 0.2893 0.247 Uiso 1 1 calc R
H22B H 0.1682 0.3029 0.2962 0.247 Uiso 1 1 calc R
H22C H 0.0680 0.3311 0.1992 0.247 Uiso 1 1 calc R

loop_
_atom_site_aniso_label
_atom_site_aniso_U_11
_atom_site_aniso_U_22
_atom_site_aniso_U_33
_atom_site_aniso_U_23
_atom_site_aniso_U_13
_atom_site_aniso_U_12
S1 0.078(2) 0.107(3) 0.043(3) -0.017(2) 0.0059(19) -0.003(2)
O1 0.055(5) 0.111(8) 0.034(6) -0.016(5) 0.013(4) -0.002(5)
O2 0.049(5) 0.116(8) 0.047(6) -0.001(5) 0.010(4) -0.034(5)
O6 0.075(6) 0.099(8) 0.032(6) 0.017(5) 0.009(4) 0.005(6)
O7 0.112(8) 0.105(8) 0.032(7) -0.001(6) 0.014(6) -0.007(6)
O3 0.114(8) 0.130(9) 0.031(7) -0.003(6) 0.019(6) -0.023(6)
O5 0.129(9) 0.125(9) 0.094(9) -0.035(7) 0.083(8) -0.040(7)
O4 0.145(9) 0.113(9) 0.092(10) -0.034(7) 0.069(8) -0.021(7)
C9 0.045(7) 0.075(10) 0.038(9) -0.024(7) 0.018(6) -0.005(7)
C14 0.080(9) 0.053(8) 0.046(9) 0.010(7) 0.025(7) 0.007(8)
C3 0.070(9) 0.058(9) 0.060(10) 0.000(8) 0.019(7) -0.009(8)
C10 0.043(7) 0.064(10) 0.047(10) 0.001(7) 0.010(6) -0.006(7)
C15 0.068(9) 0.069(10) 0.024(8) -0.011(7) 0.012(7) 0.000(8)
C8 0.034(7) 0.080(10) 0.036(8) 0.003(7) 0.011(6) 0.013(7)
C12 0.069(8) 0.059(9) 0.028(8) -0.015(6) 0.019(6) 0.027(7)
C13 0.065(8) 0.056(8) 0.028(8) -0.014(7) 0.006(7) 0.001(7)
C4 0.054(6) 0.069(6) 0.060(6) 0.000(6) 0.018(5) 0.005(6)
C5 0.056(6) 0.074(7) 0.068(6) 0.001(6) 0.015(6) 0.004(5)
C11 0.073(9) 0.090(11) 0.018(8) -0.011(7) 0.012(7) 0.002(8)
C16 0.075(9) 0.077(10) 0.038(9) 0.009(8) 0.000(7) -0.023(9)
C23 0.051(8) 0.089(12) 0.041(11) 0.004(9) 0.002(7) -0.023(9)
C17 0.040(7) 0.080(10) 0.051(10) -0.024(8) 0.024(7) 0.010(7)
C2 0.081(6) 0.085(7) 0.086(7) 0.014(6) 0.017(6) 0.008(6)
C6 0.073(6) 0.078(7) 0.075(7) -0.005(6) 0.001(6) -0.004(6)
C24 0.099(11) 0.104(12) 0.055(11) 0.026(9) 0.025(8) 0.017(9)
C20 0.078(10) 0.109(14) 0.044(11) -0.028(10) 0.015(8) 0.019(10)
C7 0.064(6) 0.076(7) 0.082(7) -0.006(6) 0.002(6) 0.002(6)
C18 0.107(10) 0.124(13) 0.092(13) 0.015(9) 0.050(9) -0.056(10)
C21 0.132(13) 0.146(12) 0.184(17) -0.058(12) 0.057(12) -0.068(13)
C1 0.102(7) 0.105(7) 0.099(8) 0.014(6) 0.018(6) 0.010(6)
C19 0.115(10) 0.128(13) 0.119(13) 0.012(10) 0.045(9) -0.048(10)
C22 0.134(13) 0.166(12) 0.200(18) -0.047(12) 0.052(12) -0.050(13)

loop_
_atom_type_symbol
_atom_type_description
_atom_type_scat_dispersion_real
_atom_type_scat_dispersion_imag
_atom_type_scat_source
C C 0.0033 0.0016 'International Tables Vol C Tables 4.2.6.8 and 6.1.1.4'
H H 0.0000 0.0000 'International Tables Vol C Tables 4.2.6.8 and 6.1.1.4'
O O 0.0106 0.0060 'International Tables Vol C Tables 4.2.6.8 and 6.1.1.4'
S S 0.1246 0.1234 'International Tables Vol C Tables 4.2.6.8 and 6.1.1.4'

loop_
_geom_angle_atom_site_label_1
_geom_angle_atom_site_label_2
_geom_angle_atom_site_label_3
_geom_angle
C9 S1 C5 92.7(7)
C8 O1 C16 114.5(9)
C17 O2 C18 118.7(11)
C23 O6 C24 114.0(10)
C20 O5 C21 116.5(12)
C10 C9 C8 118.5(10)
C10 C9 S1 130.3(10)
C8 C9 S1 111.0(9)
C13 C14 C15 101.5(10)
C13 C14 H14A 111.5
C15 C14 H14A 111.5
C13 C14 H14B 111.5
C15 C14 H14B 111.5
H14A C14 H14B 109.3
C2 C3 C4 122.0(14)
C2 C3 H3 119.0
C4 C3 H3 119.0
C9 C10 C11 116.5(12)
C9 C10 C23 118.8(12)
C11 C10 C23 124.5(12)
C14 C15 C20 117.4(11)
C14 C15 C16 105.5(9)
C20 C15 C16 110.6(10)
C14 C15 C11 103.9(10)
C20 C15 C11 109.1(10)
C16 C15 C11 110.1(9)
O1 C8 C4 104.9(9)
O1 C8 C9 103.6(8)
C4 C8 C9 106.7(10)
O1 C8 C13 109.0(9)
C4 C8 C13 121.2(10)
C9 C8 C13 109.9(9)
C11 C12 C13 98.1(9)
C11 C12 H12A 112.2
C13 C12 H12A 112.2
C11 C12 H12B 112.2
C13 C12 H12B 112.2
H12A C12 H12B 109.8
C14 C13 C17 115.9(10)
C14 C13 C12 97.8(9)
C17 C13 C12 111.2(9)
C14 C13 C8 108.8(9)
C17 C13 C8 111.7(9)
C12 C13 C8 110.6(9)
C3 C4 C5 118.3(13)
C3 C4 C8 126.1(13)
C5 C4 C8 115.1(12)
C6 C5 C4 121.2(13)
C6 C5 S1 125.4(12)
C4 C5 S1 113.4(11)
C10 C11 C12 103.6(9)
C10 C11 C15 114.2(10)
C12 C11 C15 101.4(9)
C10 C11 H11 112.3
C12 C11 H11 112.3
C15 C11 H11 112.3
O1 C16 C15 109.9(9)
O1 C16 H16A 109.7
C15 C16 H16A 109.7
O1 C16 H16B 109.7
C15 C16 H16B 109.7
H16A C16 H16B 108.2
O7 C23 O6 126.6(14)
O7 C23 C10 122.1(14)
O6 C23 C10 111.2(12)
O3 C17 O2 124.6(12)
O3 C17 C13 119.3(12)
O2 C17 C13 116.1(12)
C3 C2 C7 120.2(15)
C3 C2 C1 123.2(15)
C7 C2 C1 116.5(14)
C5 C6 C7 117.4(13)
C5 C6 H6 121.3
C7 C6 H6 121.3
O6 C24 H24A 109.5
O6 C24 H24B 109.5
H24A C24 H24B 109.5
O6 C24 H24C 109.5
H24A C24 H24C 109.5
H24B C24 H24C 109.5
O4 C20 O5 124.6(16)
O4 C20 C15 123.7(14)
O5 C20 C15 111.6(12)
C2 C7 C6 120.7(14)
C2 C7 H7 119.7
C6 C7 H7 119.7
O2 C18 C19 113.8(13)
O2 C18 H18A 108.8
C19 C18 H18A 108.8
O2 C18 H18B 108.8
C19 C18 H18B 108.8
H18A C18 H18B 107.7
C22 C21 O5 109.0(16)
C22 C21 H21A 109.9
O5 C21 H21A 109.9
C22 C21 H21B 109.9
O5 C21 H21B 109.9
H21A C21 H21B 108.3
C2 C1 H1A 109.5
C2 C1 H1B 109.5
H1A C1 H1B 109.5
C2 C1 H1C 109.5
H1A C1 H1C 109.5
H1B C1 H1C 109.5
C18 C19 H19A 109.5
C18 C19 H19B 109.5
H19A C19 H19B 109.5
C18 C19 H19C 109.5
H19A C19 H19C 109.5
H19B C19 H19C 109.5
C21 C22 H22A 109.5
C21 C22 H22B 109.5
H22A C22 H22B 109.5
C21 C22 H22C 109.5
H22A C22 H22C 109.5
H22B C22 H22C 109.5

loop_
_geom_bond_atom_site_label_1
_geom_bond_atom_site_label_2
_geom_bond_distance
S1 C9 1.785(11)
S1 C5 1.793(13)
O1 C8 1.454(12)
O1 C16 1.474(12)
O2 C17 1.310(13)
O2 C18 1.419(13)
O6 C23 1.341(15)
O6 C24 1.494(13)
O7 C23 1.237(14)
O3 C17 1.234(14)
O5 C20 1.303(15)
O5 C21 1.479(16)
O4 C20 1.194(13)
C9 C10 1.339(15)
C9 C8 1.592(15)
C14 C13 1.497(15)
C14 C15 1.519(8)
C14 H14A 0.9700
C14 H14B 0.9700
C3 C2 1.364(16)
C3 C4 1.409(16)
C3 H3 0.9300
C10 C11 1.488(14)
C10 C23 1.526(16)
C15 C20 1.523(17)
C15 C16 1.542(14)
C15 C11 1.648(15)
C8 C4 1.508(15)
C8 C13 1.623(14)
C12 C11 1.578(14)
C12 C13 1.591(15)
C12 H12A 0.9700
C12 H12B 0.9700
C13 C17 1.557(15)
C4 C5 1.419(16)
C5 C6 1.411(15)
C11 H11 0.9800
C16 H16A 0.9700
C16 H16B 0.9700
C2 C7 1.394(18)
C2 C1 1.566(18)
C6 C7 1.448(17)
C6 H6 0.9300
C24 H24A 0.9600
C24 H24B 0.9600
C24 H24C 0.9600
C7 H7 0.9300
C18 C19 1.425(17)
C18 H18A 0.9700
C18 H18B 0.9700
C21 C22 1.395(18)
C21 H21A 0.9700
C21 H21B 0.9700
C1 H1A 0.9600
C1 H1B 0.9600
C1 H1C 0.9600
C19 H19A 0.9600
C19 H19B 0.9600
C19 H19C 0.9600
C22 H22A 0.9600
C22 H22B 0.9600
C22 H22C 0.9600

loop_
_geom_torsion_atom_site_label_1
_geom_torsion_atom_site_label_2
_geom_torsion_atom_site_label_3
_geom_torsion_atom_site_label_4
_geom_torsion
C5 S1 C9 C10 176.1(11)
C5 S1 C9 C8 -8.2(8)
C8 C9 C10 C11 14.6(15)
S1 C9 C10 C11 -169.9(9)
C8 C9 C10 C23 -169.7(9)
S1 C9 C10 C23 5.8(17)
C13 C14 C15 C20 -154.8(11)
C13 C14 C15 C16 81.6(11)
C13 C14 C15 C11 -34.3(11)
C16 O1 C8 C4 -170.8(9)
C16 O1 C8 C9 -59.0(11)
C16 O1 C8 C13 57.9(12)
C10 C9 C8 O1 76.7(12)
S1 C9 C8 O1 -99.7(9)
C10 C9 C8 C4 -172.9(10)
S1 C9 C8 C4 10.8(10)
C10 C9 C8 C13 -39.7(13)
S1 C9 C8 C13 144.0(8)
C15 C14 C13 C17 175.7(9)
C15 C14 C13 C12 57.5(10)
C15 C14 C13 C8 -57.4(11)
C11 C12 C13 C14 -57.7(9)
C11 C12 C13 C17 -179.4(9)
C11 C12 C13 C8 55.9(11)
O1 C8 C13 C14 -7.6(13)
C4 C8 C13 C14 -129.4(12)
C9 C8 C13 C14 105.3(11)
O1 C8 C13 C17 121.6(11)
C4 C8 C13 C17 -0.2(16)
C9 C8 C13 C17 -125.5(11)
O1 C8 C13 C12 -113.9(11)
C4 C8 C13 C12 124.3(12)
C9 C8 C13 C12 -1.0(13)
C2 C3 C4 C5 4.5(18)
C2 C3 C4 C8 176.5(12)
O1 C8 C4 C3 -71.6(14)
C9 C8 C4 C3 178.9(11)
C13 C8 C4 C3 52.2(17)
O1 C8 C4 C5 100.8(12)
C9 C8 C4 C5 -8.8(13)
C13 C8 C4 C5 -135.5(11)
C3 C4 C5 C6 -3.6(18)
C8 C4 C5 C6 -176.5(10)
C3 C4 C5 S1 176.1(9)
C8 C4 C5 S1 3.1(14)
C9 S1 C5 C6 -177.2(11)
C9 S1 C5 C4 3.2(10)
C9 C10 C11 C12 49.0(13)
C23 C10 C11 C12 -126.4(11)
C9 C10 C11 C15 -60.4(13)
C23 C10 C11 C15 124.2(12)
C13 C12 C11 C10 -83.6(11)
C13 C12 C11 C15 35.0(10)
C14 C15 C11 C10 108.6(11)
C20 C15 C11 C10 -125.5(11)
C16 C15 C11 C10 -3.9(14)
C14 C15 C11 C12 -2.2(11)
C20 C15 C11 C12 123.8(10)
C16 C15 C11 C12 -114.7(9)
C8 O1 C16 C15 -35.9(12)
C14 C15 C16 O1 -33.7(13)
C20 C15 C16 O1 -161.6(9)
C11 C15 C16 O1 77.7(11)
C24 O6 C23 O7 3.3(19)
C24 O6 C23 C10 -179.7(9)
C9 C10 C23 O7 -7.2(19)
C11 C10 C23 O7 168.1(12)
C9 C10 C23 O6 175.7(10)
C11 C10 C23 O6 -9.0(17)
C18 O2 C17 O3 8.3(19)
C18 O2 C17 C13 -175.7(11)
C14 C13 C17 O3 6.9(17)
C12 C13 C17 O3 117.4(13)
C8 C13 C17 O3 -118.5(12)
C14 C13 C17 O2 -169.3(10)
C12 C13 C17 O2 -58.8(13)
C8 C13 C17 O2 65.3(13)
C4 C3 C2 C7 -3(2)
C4 C3 C2 C1 178.5(12)
C4 C5 C6 C7 1.4(18)
S1 C5 C6 C7 -178.2(9)
C21 O5 C20 O4 2(2)
C21 O5 C20 C15 -179.7(13)
C14 C15 C20 O4 22(2)
C16 C15 C20 O4 143.5(14)
C11 C15 C20 O4 -95.3(16)
C14 C15 C20 O5 -155.7(12)
C16 C15 C20 O5 -34.7(15)
C11 C15 C20 O5 86.6(13)
C3 C2 C7 C6 1(2)
C1 C2 C7 C6 179.3(11)
C5 C6 C7 C2 0.0(19)
C17 O2 C18 C19 138.9(15)
C20 O5 C21 C22 -161.8(17)
